data_1512248
loop_
_publ_author_name
'Datchi, Fr\'ed\'eric'
'Giordano, Valentina M.'
'Munsch, Pascal'
'Saitta, A. Marco'

_publ_section_title
;
 Structure of Carbon Dioxide Phase IV: Breakdown of the Intermediate Bonding
 State Scenario
;
_journal_coden_ASTM PRLTAO
_journal_issue 18
_journal_name_full 'Physical Review Letters'
_journal_page_first 185701
_journal_paper_doi 10.1103/PhysRevLett.103.185701
_journal_volume 103
_journal_year 2009
_chemical_formula_moiety 'C1.00 O2.00'
_chemical_formula_sum 'C O2'
_chemical_formula_weight 44.01
_space_group_IT_number 167
_symmetry_cell_setting trigonal
_symmetry_space_group_name_Hall '-R 3 2"c'
_symmetry_space_group_name_H-M 'R -3 c :H'
_atom_sites_solution_hydrogens geom
_atom_sites_solution_primary direct
_cell_angle_alpha 90
_cell_angle_beta 90
_cell_angle_gamma 120
_cell_formula_units_Z 24
_cell_length_a 8.6283(16)
_cell_length_b 8.6283(16)
_cell_length_c 10.604(2)
_cell_measurement_reflns_used 0
_cell_measurement_temperature 295
_cell_measurement_theta_max 0
_cell_measurement_theta_min 0
_cell_volume 683.7(2)
_computing_cell_refinement 'USER DEFINED CELL REFINEMENT'
_computing_data_collection 'USER DEFINED DATA COLLECTION'
_computing_data_reduction 'USER DEFINED DATA REDUCTION'
_computing_molecular_graphics 'CAMERON (Watkin et al., 1996)'
_computing_publication_material 'CRYSTALS (Betteridge et al., 2003)'
_computing_structure_refinement 'CRYSTALS (Betteridge et al., 2003)'
_computing_structure_solution 'Sir2004 (Burla et al., 2005)'
_diffrn_ambient_pressure 15000000
_diffrn_ambient_temperature 295
_diffrn_measured_fraction_theta_full 0.890
_diffrn_measured_fraction_theta_max 0.781
_diffrn_measurement_device Serial
_diffrn_measurement_device_type Unknown
_diffrn_measurement_method '\f scans'
_diffrn_radiation_monochromator graphite
_diffrn_radiation_type ' ? l_a'
_diffrn_radiation_wavelength 0.41431
_diffrn_reflns_av_R_equivalents 0.008
_diffrn_reflns_limit_h_max 5
_diffrn_reflns_limit_h_min -4
_diffrn_reflns_limit_k_max 11
_diffrn_reflns_limit_k_min -10
_diffrn_reflns_limit_l_max 13
_diffrn_reflns_limit_l_min -12
_diffrn_reflns_number 400
_diffrn_reflns_theta_full 12.350
_diffrn_reflns_theta_max 16.250
_diffrn_reflns_theta_min 2.746
_diffrn_standards_number 0
_exptl_absorpt_coefficient_mu 0.269
_exptl_absorpt_correction_T_max 0.97
_exptl_absorpt_correction_T_min 0.82
_exptl_absorpt_correction_type psi-scan
_exptl_absorpt_process_details '(North et al., 1968)'
_exptl_crystal_colour transparent
_exptl_crystal_density_diffrn 2.565
_exptl_crystal_density_method 'not measured'
_exptl_crystal_description prism
_exptl_crystal_F_000 527.976
_exptl_crystal_size_max 0.100
_exptl_crystal_size_mid 0.100
_exptl_crystal_size_min 0.100
_refine_diff_density_max 0.19
_refine_diff_density_min -0.18
_refine_ls_extinction_method None
_refine_ls_goodness_of_fit_ref 1.1682
_refine_ls_hydrogen_treatment none
_refine_ls_matrix_type full
_refine_ls_number_parameters 20
_refine_ls_number_reflns 157
_refine_ls_number_restraints 0
_refine_ls_R_factor_all 0.0340
_refine_ls_R_factor_gt 0.0291
_refine_ls_shift/su_max 0.0004065
_refine_ls_shift/su_mean 0.0001242
_refine_ls_structure_factor_coef Fsqd
_refine_ls_weighting_details
;
 Method, part 1, Chebychev polynomial, (Watkin, 1994, Prince, 1982) 
 [weight] = 1.0/[A~0~*T~0~(x)+A~1~*T~1~(x) ... +A~n-1~]*T~n-1~(x)] 
 where A~i~ are the Chebychev coefficients listed below and x= Fcalc/Fmax 
 Method = Robust Weighting (Prince, 1982) 
 W = [weight] * [1-(deltaF/6*sigmaF)^2^]^2^ 
 A~i~ are: 
 0.145E+04 0.217E+04 992. 202. 
;
_refine_ls_weighting_scheme calc
_refine_ls_wR_factor_all 0.0396
_refine_ls_wR_factor_gt 0.0359
_refine_ls_wR_factor_ref 0.0396
_reflns_limit_h_max 0
_reflns_limit_h_min -9
_reflns_limit_k_max 11
_reflns_limit_k_min 0
_reflns_limit_l_max 12
_reflns_limit_l_min 0
_reflns_number_gt 135
_reflns_number_total 157
_reflns_threshold_expression I>2.0\s(I)
_oxford_diffrn_Wilson_B_factor -0.47
_oxford_diffrn_Wilson_scale 0.03
_oxford_refine_ls_r_factor_ref 0.0340
_oxford_refine_ls_scale 8.6(6)
_oxford_reflns_number_all 157
_oxford_reflns_threshold_expression_ref I>-10.0\s(I)
_cod_data_source_file publish.cif
_cod_data_source_block 1
_cod_depositor_comments
;
The following automatic conversions were performed:

'_symmetry_cell_setting' value 'Trigonal' changed to 'trigonal'
according to the built-in table from CIF Core dictionary named
'cif_core.dic' version 2.4.1 from 2010-06-29.

Automatic conversion script
Id: cif_fix_values 1891 2012-01-12 08:04:46Z andrius 

 The title has been changed to include pressure and temperature
 conditions of data collection.
;
_cod_original_sg_symbol_H-M 'R -3 c '
_cod_original_formula_sum 'C1.00 O2.00'
_cod_database_code 1512248

loop_
_symmetry_equiv_pos_as_xyz
x,y,z
-x,-y,-z
x+1/3,y+2/3,z+2/3
-x+1/3,-y+2/3,-z+2/3
x+2/3,y+1/3,z+1/3
-x+2/3,-y+1/3,-z+1/3
-y,x-y,z
y,-x+y,-z
-y+1/3,x-y+2/3,z+2/3
y+1/3,-x+y+2/3,-z+2/3
-y+2/3,x-y+1/3,z+1/3
y+2/3,-x+y+1/3,-z+1/3
-x+y,-x,z
x-y,x,-z
-x+y+1/3,-x+2/3,z+2/3
x-y+1/3,x+2/3,-z+2/3
-x+y+2/3,-x+1/3,z+1/3
x-y+2/3,x+1/3,-z+1/3
-x+y,y,z+1/2
x-y,-y,-z+1/2
-x+y+1/3,y+2/3,z+7/6
x-y+1/3,-y+2/3,-z+7/6
-x+y+2/3,y+1/3,z+5/6
x-y+2/3,-y+1/3,-z+5/6
x,x-y,z+1/2
-x,-x+y,-z+1/2
x+1/3,x-y+2/3,z+7/6
-x+1/3,-x+y+2/3,-z+7/6
x+2/3,x-y+1/3,z+5/6
-x+2/3,-x+y+1/3,-z+5/6
-y,-x,z+1/2
y,x,-z+1/2
-y+1/3,-x+2/3,z+7/6
y+1/3,x+2/3,-z+7/6
-y+2/3,-x+1/3,z+5/6
y+2/3,x+1/3,-z+5/6

loop_
_atom_site_label
_atom_site_type_symbol
_atom_site_fract_x
_atom_site_fract_y
_atom_site_fract_z
_atom_site_U_iso_or_equiv
_atom_site_occupancy
_atom_site_adp_type
_atom_site_refinement_flags_posn
_atom_site_refinement_flags_adp
O2 O 0.14180(14) 0.32051(14) 0.20757(10) 0.0141 1.0000 Uani . U
O1 O 0.0000 0.0000 0.10851(18) 0.0147 0.9990 Uani S TU
C1 C 0.0000 0.0000 0.0000 0.0115 1.0020 Uani S TU
C2 C 0.0000 0.2499(3) 0.2500 0.0096 1.0000 Uani S TU

loop_
_atom_site_aniso_label
_atom_site_aniso_U_11
_atom_site_aniso_U_22
_atom_site_aniso_U_33
_atom_site_aniso_U_23
_atom_site_aniso_U_13
_atom_site_aniso_U_12
O2 0.0119(6) 0.0124(6) 0.0165(5) 0.0002(5) 0.0010(4) 0.0051(5)
O1 0.0140(7) 0.0140(7) 0.0162(11) 0.0000 0.0000 0.0070(3)
C1 0.0047(10) 0.0047(10) 0.025(2) 0.0000 0.0000 0.0023(5)
C2 0.0160(10) 0.0091(7) 0.0061(8) -0.0020(4) -0.0040(7) 0.0080(5)

loop_
_atom_type_symbol
_atom_type_scat_dispersion_real
_atom_type_scat_dispersion_imag
_atom_type_scat_Cromer_Mann_a1
_atom_type_scat_Cromer_Mann_b1
_atom_type_scat_Cromer_Mann_a2
_atom_type_scat_Cromer_Mann_b2
_atom_type_scat_Cromer_Mann_a3
_atom_type_scat_Cromer_Mann_b3
_atom_type_scat_Cromer_Mann_a4
_atom_type_scat_Cromer_Mann_b4
_atom_type_scat_Cromer_Mann_c
_atom_type_scat_source
C 0.0033 0.0016 2.3100 20.8439 1.0200 10.2075 1.5886 0.5687 0.8650 51.6512 0.2156 'International Tables Vol C 4.2.6.8 and 6.1.1.4'
O 0.0106 0.0060 3.0485 13.2771 2.2868 5.7011 1.5463 0.3239 0.8670 32.9089 0.2508 'International Tables Vol C 4.2.6.8 and 6.1.1.4'

loop_
_geom_angle_atom_site_label_1
_geom_angle_atom_site_label_2
_geom_angle_atom_site_label_3
_geom_angle_site_symmetry_3
_geom_angle
_geom_angle_publ_flag
O1 C1 O1 2_555 179.990 yes
O2 C2 O2 26_555 179.7(2) yes

loop_
_geom_bond_atom_site_label_1
_geom_bond_atom_site_label_2
_geom_bond_distance
_geom_bond_publ_flag
O2 C2 1.1511(11) yes
O1 C1 1.151(2) yes
